data_7236377
loop_
_publ_author_name
'Wei, Mei-Jie'
'Fu, Jia-Qi'
'Wang, Yi-Di'
'Gu, Jing-Yang'
'Liu, Bai-Ling'
'Zang, Hong-Ying'
'Zhou, En-Long'
'Shao, Kui-Zhan'
'Su, Zhong-Min'

_publ_section_title
;
 Changes of coordination modes of Cu-based coordination complexes as
 tuneable proton-conducting solid electrolytes
;
_journal_issue 3
_journal_name_full 'Journal of Materials Chemistry A'
_journal_page_first 1085
_journal_paper_doi 10.1039/C6TA08581D
_journal_volume 5
_journal_year 2017
_chemical_formula_sum 'C38 H24 Cu N8 O13 S4'
_chemical_formula_weight 992.43
_space_group_crystal_system orthorhombic
_space_group_IT_number 56
_space_group_name_Hall '-P 2ab 2ac'
_space_group_name_H-M_alt 'P c c n'
_atom_sites_solution_hydrogens mixed
_audit_creation_method SHELXL-2014
_audit_update_record
;
2016-09-11 deposited with the CCDC.
2016-11-25 downloaded from the CCDC.
;
_cell_angle_alpha 90.000(5)
_cell_angle_beta 90.000(5)
_cell_angle_gamma 90.000(5)
_cell_formula_units_Z 4
_cell_length_a 28.561(5)
_cell_length_b 9.430(5)
_cell_length_c 13.827(5)
_cell_measurement_reflns_used 8217
_cell_measurement_temperature 293(2)
_cell_measurement_theta_max 28.4190
_cell_measurement_theta_min 2.2741
_cell_volume 3724(2)
_computing_cell_refinement 'Bruker SAINT v8.34a'
_computing_data_collection 'Bruker APEX 2'
_computing_data_reduction 'Bruker SAINT v8.34a'
_computing_molecular_graphics 'Bruker SHELXTL'
_computing_publication_material 'Bruker SHELXTL & local programs'
_computing_structure_refinement 'SHELXL-2014 (Sheldrick, 2014)'
_computing_structure_solution 'Bruker SHELXTL 2014/4'
_diffrn_ambient_temperature 293(2)
_diffrn_detector_area_resol_mean 0.01
_diffrn_measured_fraction_theta_full 1.000
_diffrn_measured_fraction_theta_max 0.998
_diffrn_measurement_device_type 'Bruker Smart Apex II CCD'
_diffrn_measurement_method \w-2\q
_diffrn_radiation_type MoK\a
_diffrn_radiation_wavelength 0.71069
_diffrn_reflns_av_R_equivalents 0.0404
_diffrn_reflns_av_unetI/netI 0.0274
_diffrn_reflns_Laue_measured_fraction_full 1.000
_diffrn_reflns_Laue_measured_fraction_max 0.998
_diffrn_reflns_limit_h_max 38
_diffrn_reflns_limit_h_min -38
_diffrn_reflns_limit_k_max 12
_diffrn_reflns_limit_k_min -12
_diffrn_reflns_limit_l_max 13
_diffrn_reflns_limit_l_min -18
_diffrn_reflns_number 26256
_diffrn_reflns_point_group_measured_fraction_full 1.000
_diffrn_reflns_point_group_measured_fraction_max 0.998
_diffrn_reflns_theta_full 25.000
_diffrn_reflns_theta_max 28.444
_diffrn_reflns_theta_min 1.426
_diffrn_source 'fine-focus sealed tube'
_exptl_absorpt_coefficient_mu 0.896
_exptl_absorpt_correction_T_max 0.854
_exptl_absorpt_correction_T_min 0.806
_exptl_absorpt_correction_type multi-scan
_exptl_absorpt_process_details 'SADABS 2014/4 Bruker AXS Madison WI USA'
_exptl_crystal_colour green
_exptl_crystal_density_diffrn 1.770
_exptl_crystal_description block
_exptl_crystal_F_000 2020
_exptl_crystal_size_max 0.260
_exptl_crystal_size_mid 0.240
_exptl_crystal_size_min 0.200
_refine_diff_density_max 0.758
_refine_diff_density_min -0.655
_refine_diff_density_rms 0.073
_refine_ls_extinction_method none
_refine_ls_goodness_of_fit_ref 1.034
_refine_ls_hydrogen_treatment refall
_refine_ls_matrix_type full
_refine_ls_number_parameters 334
_refine_ls_number_reflns 4702
_refine_ls_number_restraints 0
_refine_ls_restrained_S_all 1.034
_refine_ls_R_factor_all 0.0485
_refine_ls_R_factor_gt 0.0374
_refine_ls_shift/su_max 0.000
_refine_ls_shift/su_mean 0.000
_refine_ls_structure_factor_coef Fsqd
_refine_ls_weighting_details 'w=1/[\s^2^(Fo^2^)+(0.0522P)^2^+3.0599P] where P=(Fo^2^+2Fc^2^)/3'
_refine_ls_weighting_scheme calc
_refine_ls_wR_factor_gt 0.0963
_refine_ls_wR_factor_ref 0.1022
_reflns_Friedel_coverage 0.000
_reflns_number_gt 3893
_reflns_number_total 4702
_reflns_threshold_expression 'I > 2\s(I)'
_cod_data_source_file c6ta08581d2.cif
_cod_data_source_block shelx
_cod_database_code 7236377
_shelx_space_group_comment
;
The symmetry employed for this shelxl refinement is uniquely defined
by the following loop, which should always be used as a source of
symmetry information in preference to the above space-group names.
They are only intended as comments.
;
_shelx_estimated_absorpt_t_min 0.800
_shelx_estimated_absorpt_t_max 0.841
_shelxl_version_number 2014-3

loop_
_space_group_symop_operation_xyz
'x, y, z'
'-x+1/2, -y+1/2, z'
'x+1/2, -y, -z+1/2'
'-x, y+1/2, -z+1/2'
'-x, -y, -z'
'x-1/2, y-1/2, -z'
'-x-1/2, y, z-1/2'
'x, -y-1/2, z-1/2'

loop_
_atom_site_label
_atom_site_type_symbol
_atom_site_fract_x
_atom_site_fract_y
_atom_site_fract_z
_atom_site_U_iso_or_equiv
_atom_site_adp_type
_atom_site_occupancy
_atom_site_site_symmetry_order
_atom_site_calc_flag
_atom_site_refinement_flags_posn
_atom_site_refinement_flags_adp
_atom_site_refinement_flags_occupancy
C1 C 0.69449(8) -0.0100(3) 0.3650(2) 0.0384(6) Uani 1 1 d . . .
C2 C 0.65504(9) -0.0964(3) 0.3593(2) 0.0411(6) Uani 1 1 d . . .
C3 C 0.61639(8) -0.0517(2) 0.30919(18) 0.0309(5) Uani 1 1 d . . .
C4 C 0.61788(6) 0.0811(2) 0.26355(15) 0.0209(4) Uani 1 1 d . . .
C5 C 0.58178(6) 0.14228(19) 0.20539(14) 0.0182(4) Uani 1 1 d . . .
C6 C 0.58538(7) 0.2738(2) 0.16414(14) 0.0193(4) Uani 1 1 d . . .
C7 C 0.62684(7) 0.3584(2) 0.17084(15) 0.0216(4) Uani 1 1 d . . .
C8 C 0.63465(8) 0.4884(2) 0.12489(19) 0.0337(5) Uani 1 1 d . . .
C9 C 0.67756(9) 0.5538(3) 0.1368(2) 0.0428(7) Uani 1 1 d . . .
C10 C 0.71139(8) 0.4901(3) 0.1939(2) 0.0352(5) Uani 1 1 d . . .
C11 C 0.66318(6) 0.2998(2) 0.22585(15) 0.0204(4) Uani 1 1 d . . .
C12 C 0.65866(6) 0.1629(2) 0.27206(15) 0.0213(4) Uani 1 1 d . . .
C13 C 0.51760(6) 0.1819(2) 0.12065(14) 0.0182(4) Uani 1 1 d . . .
C14 C 0.47093(6) 0.15577(19) 0.07900(14) 0.0184(4) Uani 1 1 d . . .
C15 C 0.43950(8) 0.0838(2) 0.13883(16) 0.0269(4) Uani 1 1 d . . .
C16 C 0.39552(8) 0.0465(2) 0.10610(17) 0.0293(5) Uani 1 1 d . . .
C17 C 0.38179(6) 0.0822(2) 0.01303(15) 0.0210(4) Uani 1 1 d . . .
C18 C 0.41201(7) 0.1557(2) -0.04645(15) 0.0205(4) Uani 1 1 d . . .
C19 C 0.45710(6) 0.19120(19) -0.01533(14) 0.0175(4) Uani 1 1 d . . .
N1 N 0.69615(6) 0.1168(2) 0.32301(14) 0.0288(4) Uani 1 1 d . . .
N2 N 0.70490(6) 0.36660(19) 0.23793(14) 0.0256(4) Uani 1 1 d . . .
N3 N 0.53927(5) 0.08686(17) 0.17745(12) 0.0183(3) Uani 1 1 d . . .
N4 N 0.54453(6) 0.29646(18) 0.11386(13) 0.0206(3) Uani 1 1 d . . .
O1 O 0.54098(6) 0.2585(3) -0.07827(14) 0.0605(7) Uani 1 1 d . . .
O7W O 0.7500 0.2500 0.4698(2) 0.0462(7) Uani 1 2 d S T P
O2 O 0.48202(6) 0.19542(17) -0.19390(11) 0.0315(4) Uani 1 1 d . . .
O5 O 0.29442(6) 0.0818(3) 0.05009(17) 0.0578(6) Uani 1 1 d . . .
O4 O 0.32544(6) -0.11717(18) -0.03880(15) 0.0400(4) Uani 1 1 d . . .
O6 O 0.31781(6) 0.1077(2) -0.11825(15) 0.0463(5) Uani 1 1 d . . .
O3 O 0.47665(9) 0.41755(18) -0.11179(16) 0.0579(6) Uani 1 1 d . . .
S1 S 0.49309(2) 0.27393(5) -0.10596(4) 0.02139(12) Uani 1 1 d . . .
S2 S 0.32438(2) 0.03576(6) -0.02690(4) 0.02726(13) Uani 1 1 d . . .
Cu1 Cu 0.7500 0.2500 0.32602(3) 0.03068(12) Uani 1 2 d S T P
H1 H 0.7222(9) -0.042(3) 0.3976(19) 0.032(7) Uiso 1 1 d . . .
H2 H 0.6572(10) -0.191(3) 0.392(2) 0.046(8) Uiso 1 1 d . . .
H3 H 0.5880(9) -0.106(3) 0.3041(18) 0.026(6) Uiso 1 1 d . . .
H8 H 0.6085(10) 0.533(3) 0.083(2) 0.035(7) Uiso 1 1 d . . .
H9 H 0.6845(10) 0.635(3) 0.109(2) 0.038(7) Uiso 1 1 d . . .
H10 H 0.7406(10) 0.531(3) 0.202(2) 0.045(8) Uiso 1 1 d . . .
H15 H 0.4472(10) 0.067(3) 0.200(2) 0.040(8) Uiso 1 1 d . . .
H16 H 0.3760(10) 0.001(3) 0.145(2) 0.042(8) Uiso 1 1 d . . .
H18 H 0.4034(9) 0.176(3) -0.1067(19) 0.027(6) Uiso 1 1 d . . .
H7A H 0.7690(10) 0.216(3) 0.493(2) 0.041(9) Uiso 1 1 d . . .
H4A H 0.5365(9) 0.369(3) 0.0870(19) 0.030(7) Uiso 1 1 d . . .

loop_
_atom_site_aniso_label
_atom_site_aniso_U_11
_atom_site_aniso_U_22
_atom_site_aniso_U_33
_atom_site_aniso_U_23
_atom_site_aniso_U_13
_atom_site_aniso_U_12
C1 0.0186(10) 0.0493(14) 0.0473(15) 0.0225(12) -0.0081(10) -0.0031(10)
C2 0.0279(11) 0.0412(14) 0.0541(16) 0.0257(12) -0.0107(11) -0.0066(10)
C3 0.0206(10) 0.0325(11) 0.0396(13) 0.0147(10) -0.0048(9) -0.0076(8)
C4 0.0144(8) 0.0241(9) 0.0242(10) 0.0030(8) 0.0007(7) -0.0016(7)
C5 0.0135(8) 0.0186(8) 0.0225(9) -0.0006(7) -0.0009(7) -0.0022(7)
C6 0.0173(8) 0.0203(9) 0.0204(9) -0.0021(7) -0.0014(7) -0.0024(7)
C7 0.0179(8) 0.0205(9) 0.0262(10) -0.0019(7) 0.0006(7) -0.0036(7)
C8 0.0280(11) 0.0247(11) 0.0483(14) 0.0080(10) -0.0070(10) -0.0058(9)
C9 0.0354(13) 0.0278(12) 0.0652(18) 0.0167(12) -0.0071(12) -0.0136(10)
C10 0.0223(10) 0.0299(11) 0.0536(16) 0.0037(11) -0.0024(10) -0.0114(9)
C11 0.0163(8) 0.0223(9) 0.0227(10) -0.0024(7) 0.0018(7) -0.0034(7)
C12 0.0144(8) 0.0266(10) 0.0228(10) 0.0015(8) 0.0011(7) -0.0026(7)
C13 0.0170(8) 0.0181(8) 0.0195(9) -0.0006(7) -0.0010(7) -0.0018(7)
C14 0.0154(8) 0.0170(8) 0.0227(9) -0.0009(7) -0.0015(7) -0.0008(6)
C15 0.0244(10) 0.0339(11) 0.0223(10) 0.0073(9) -0.0028(8) -0.0048(9)
C16 0.0214(10) 0.0351(12) 0.0314(12) 0.0077(9) 0.0027(9) -0.0104(9)
C17 0.0135(8) 0.0222(9) 0.0275(10) -0.0043(8) 0.0009(7) -0.0022(7)
C18 0.0159(8) 0.0247(10) 0.0209(10) 0.0002(8) -0.0024(7) -0.0001(7)
C19 0.0144(8) 0.0173(8) 0.0208(9) 0.0008(7) 0.0014(7) -0.0010(7)
N1 0.0145(7) 0.0391(10) 0.0330(10) 0.0094(8) -0.0037(7) -0.0047(7)
N2 0.0156(7) 0.0272(9) 0.0341(10) -0.0015(7) -0.0002(7) -0.0067(7)
N3 0.0142(7) 0.0182(7) 0.0225(8) 0.0001(6) -0.0020(6) -0.0011(6)
N4 0.0196(8) 0.0175(8) 0.0249(9) 0.0024(7) -0.0049(7) -0.0026(6)
O1 0.0185(8) 0.132(2) 0.0312(10) 0.0099(12) 0.0021(7) -0.0111(10)
O7W 0.0408(15) 0.067(2) 0.0307(14) 0.000 0.000 0.0305(15)
O2 0.0417(9) 0.0302(8) 0.0226(8) 0.0002(6) 0.0046(7) -0.0135(7)
O5 0.0189(8) 0.0842(15) 0.0704(14) -0.0367(12) 0.0147(9) -0.0083(9)
O4 0.0307(8) 0.0301(8) 0.0593(12) -0.0052(8) 0.0029(8) -0.0114(7)
O6 0.0314(9) 0.0486(11) 0.0590(12) 0.0123(9) -0.0205(8) -0.0112(8)
O3 0.0924(17) 0.0170(8) 0.0644(14) 0.0019(8) 0.0343(12) -0.0018(9)
S1 0.0186(2) 0.0239(2) 0.0217(2) 0.00057(18) 0.00133(18) -0.00686(18)
S2 0.0132(2) 0.0302(3) 0.0383(3) -0.0063(2) 0.0006(2) -0.00512(18)
Cu1 0.01418(17) 0.0447(2) 0.0332(2) 0.000 0.000 -0.00915(15)

loop_
_atom_type_symbol
_atom_type_description
_atom_type_scat_dispersion_real
_atom_type_scat_dispersion_imag
_atom_type_scat_source
C C 0.0033 0.0016 'International Tables Vol C Tables 4.2.6.8 and 6.1.1.4'
H H 0.0000 0.0000 'International Tables Vol C Tables 4.2.6.8 and 6.1.1.4'
N N 0.0061 0.0033 'International Tables Vol C Tables 4.2.6.8 and 6.1.1.4'
O O 0.0106 0.0060 'International Tables Vol C Tables 4.2.6.8 and 6.1.1.4'
S S 0.1246 0.1234 'International Tables Vol C Tables 4.2.6.8 and 6.1.1.4'
Cu Cu 0.3201 1.2651 'International Tables Vol C Tables 4.2.6.8 and 6.1.1.4'

loop_
_geom_angle_atom_site_label_1
_geom_angle_atom_site_label_2
_geom_angle_atom_site_label_3
_geom_angle
_geom_angle_site_symmetry_1
_geom_angle_site_symmetry_3
N1 C1 C2 122.0(2) . .
N1 C1 H1 117.1(16) . .
C2 C1 H1 120.9(16) . .
C3 C2 C1 120.0(2) . .
C3 C2 H2 123.6(17) . .
C1 C2 H2 116.4(17) . .
C2 C3 C4 118.5(2) . .
C2 C3 H3 123.6(15) . .
C4 C3 H3 117.8(15) . .
C12 C4 C3 118.59(18) . .
C12 C4 C5 115.11(17) . .
C3 C4 C5 126.28(18) . .
C6 C5 N3 107.05(16) . .
C6 C5 C4 123.10(17) . .
N3 C5 C4 129.83(17) . .
C5 C6 N4 106.74(16) . .
C5 C6 C7 122.72(18) . .
N4 C6 C7 130.39(18) . .
C8 C7 C11 118.31(18) . .
C8 C7 C6 126.26(19) . .
C11 C7 C6 115.36(18) . .
C9 C8 C7 118.6(2) . .
C9 C8 H8 122.0(15) . .
C7 C8 H8 119.4(15) . .
C8 C9 C10 119.6(2) . .
C8 C9 H9 122.4(19) . .
C10 C9 H9 118.0(19) . .
N2 C10 C9 123.0(2) . .
N2 C10 H10 115.7(19) . .
C9 C10 H10 121.3(19) . .
N2 C11 C7 122.30(18) . .
N2 C11 C12 115.96(17) . .
C7 C11 C12 121.74(17) . .
N1 C12 C4 121.64(18) . .
N1 C12 C11 116.47(17) . .
C4 C12 C11 121.88(18) . .
N4 C13 N3 108.48(17) . .
N4 C13 C14 129.19(18) . .
N3 C13 C14 122.30(17) . .
C15 C14 C19 119.04(17) . .
C15 C14 C13 115.55(18) . .
C19 C14 C13 125.34(17) . .
C16 C15 C14 121.0(2) . .
C16 C15 H15 119.5(18) . .
C14 C15 H15 119.4(18) . .
C15 C16 C17 119.97(19) . .
C15 C16 H16 120.1(19) . .
C17 C16 H16 120.0(19) . .
C18 C17 C16 119.90(18) . .
C18 C17 S2 120.93(16) . .
C16 C17 S2 119.15(15) . .
C17 C18 C19 120.88(19) . .
C17 C18 H18 119.6(17) . .
C19 C18 H18 119.4(17) . .
C18 C19 C14 119.22(17) . .
C18 C19 S1 114.57(15) . .
C14 C19 S1 126.16(14) . .
C1 N1 C12 119.17(18) . .
C1 N1 Cu1 125.94(15) . .
C12 N1 Cu1 114.89(14) . .
C10 N2 C11 118.22(19) . .
C10 N2 Cu1 130.10(14) . .
C11 N2 Cu1 111.67(14) . .
C13 N3 C5 108.49(16) . .
C13 N4 C6 109.19(17) . .
C13 N4 H4A 123.5(19) . .
C6 N4 H4A 127.2(19) . .
Cu1 O7W H7A 117(3) . .
O1 S1 O3 115.12(15) . .
O1 S1 O2 112.30(12) . .
O3 S1 O2 111.18(13) . .
O1 S1 C19 108.44(11) . .
O3 S1 C19 105.16(10) . .
O2 S1 C19 103.70(9) . .
O5 S2 O6 115.41(14) . .
O5 S2 O4 113.44(13) . .
O6 S2 O4 111.69(13) . .
O5 S2 C17 104.14(11) . .
O6 S2 C17 105.92(10) . .
O4 S2 C17 105.06(10) . .
N1 Cu1 N1 177.60(11) . 2_655
N1 Cu1 O7W 91.20(6) . .
N1 Cu1 O7W 91.20(6) 2_655 .
N1 Cu1 N2 80.96(7) . .
N1 Cu1 N2 97.63(8) 2_655 .
O7W Cu1 N2 125.72(5) . .
N1 Cu1 N2 97.63(8) . 2_655
N1 Cu1 N2 80.95(7) 2_655 2_655
O7W Cu1 N2 125.72(5) . 2_655
N2 Cu1 N2 108.56(11) . 2_655

loop_
_geom_bond_atom_site_label_1
_geom_bond_atom_site_label_2
_geom_bond_distance
_geom_bond_site_symmetry_2
C1 N1 1.331(3) .
C1 C2 1.392(3) .
C1 H1 0.96(3) .
C2 C3 1.370(3) .
C2 H2 1.01(3) .
C3 C4 1.402(3) .
C3 H3 0.96(2) .
C4 C12 1.402(3) .
C4 C5 1.429(3) .
C5 C6 1.369(3) .
C5 N3 1.377(2) .
C6 N4 1.375(2) .
C6 C7 1.431(3) .
C7 C8 1.399(3) .
C7 C11 1.400(3) .
C8 C9 1.382(3) .
C8 H8 1.03(3) .
C9 C10 1.384(4) .
C9 H9 0.88(3) .
C10 N2 1.328(3) .
C10 H10 0.93(3) .
C11 N2 1.358(2) .
C11 C12 1.447(3) .
C12 N1 1.353(3) .
C13 N4 1.330(3) .
C13 N3 1.343(2) .
C13 C14 1.473(2) .
C14 C15 1.397(3) .
C14 C19 1.403(3) .
C15 C16 1.381(3) .
C15 H15 0.89(3) .
C16 C17 1.387(3) .
C16 H16 0.88(3) .
C17 C18 1.379(3) .
C17 S2 1.7848(19) .
C18 C19 1.399(3) .
C18 H18 0.89(3) .
C19 S1 1.7986(19) .
N1 Cu1 1.9861(18) .
N2 Cu1 2.0860(19) .
N4 H4A 0.81(3) .
O1 S1 1.4277(19) .
O7W Cu1 1.988(3) .
O7W H7A 0.71(3) .
O2 S1 1.4583(17) .
O5 S2 1.4332(19) .
O4 S2 1.4518(19) .
O6 S2 1.446(2) .
O3 S1 1.436(2) .
Cu1 N1 1.9861(18) 2_655
Cu1 N2 2.0861(19) 2_655

loop_
_geom_torsion_atom_site_label_1
_geom_torsion_atom_site_label_2
_geom_torsion_atom_site_label_3
_geom_torsion_atom_site_label_4
_geom_torsion
N1 C1 C2 C3 0.2(5)
C1 C2 C3 C4 0.6(4)
C2 C3 C4 C12 -0.7(4)
C2 C3 C4 C5 177.5(2)
C12 C4 C5 C6 -2.8(3)
C3 C4 C5 C6 179.0(2)
C12 C4 C5 N3 175.29(19)
C3 C4 C5 N3 -2.9(4)
N3 C5 C6 N4 1.3(2)
C4 C5 C6 N4 179.81(18)
N3 C5 C6 C7 -174.67(18)
C4 C5 C6 C7 3.8(3)
C5 C6 C7 C8 174.8(2)
N4 C6 C7 C8 -0.1(4)
C5 C6 C7 C11 -2.3(3)
N4 C6 C7 C11 -177.3(2)
C11 C7 C8 C9 -0.8(4)
C6 C7 C8 C9 -177.8(2)
C7 C8 C9 C10 -0.4(4)
C8 C9 C10 N2 0.7(5)
C8 C7 C11 N2 1.8(3)
C6 C7 C11 N2 179.17(18)
C8 C7 C11 C12 -177.2(2)
C6 C7 C11 C12 0.2(3)
C3 C4 C12 N1 -0.1(3)
C5 C4 C12 N1 -178.44(19)
C3 C4 C12 C11 179.0(2)
C5 C4 C12 C11 0.7(3)
N2 C11 C12 N1 0.7(3)
C7 C11 C12 N1 179.73(19)
N2 C11 C12 C4 -178.49(19)
C7 C11 C12 C4 0.6(3)
N4 C13 C14 C15 -140.0(2)
N3 C13 C14 C15 37.5(3)
N4 C13 C14 C19 43.1(3)
N3 C13 C14 C19 -139.4(2)
C19 C14 C15 C16 0.5(3)
C13 C14 C15 C16 -176.6(2)
C14 C15 C16 C17 -0.9(4)
C15 C16 C17 C18 -0.4(3)
C15 C16 C17 S2 -178.86(18)
C16 C17 C18 C19 2.0(3)
S2 C17 C18 C19 -179.56(15)
C17 C18 C19 C14 -2.3(3)
C17 C18 C19 S1 175.15(15)
C15 C14 C19 C18 1.0(3)
C13 C14 C19 C18 177.83(18)
C15 C14 C19 S1 -176.10(16)
C13 C14 C19 S1 0.7(3)
C2 C1 N1 C12 -1.0(4)
C2 C1 N1 Cu1 179.8(2)
C4 C12 N1 C1 0.9(3)
C11 C12 N1 C1 -178.3(2)
C4 C12 N1 Cu1 -179.74(16)
C11 C12 N1 Cu1 1.1(2)
C9 C10 N2 C11 0.3(4)
C9 C10 N2 Cu1 179.7(2)
C7 C11 N2 C10 -1.6(3)
C12 C11 N2 C10 177.5(2)
C7 C11 N2 Cu1 178.97(15)
C12 C11 N2 Cu1 -2.0(2)
N4 C13 N3 C5 -1.5(2)
C14 C13 N3 C5 -179.48(17)
C6 C5 N3 C13 0.1(2)
C4 C5 N3 C13 -178.3(2)
N3 C13 N4 C6 2.3(2)
C14 C13 N4 C6 -179.86(19)
C5 C6 N4 C13 -2.3(2)
C7 C6 N4 C13 173.3(2)
C18 C19 S1 O1 -159.61(17)
C14 C19 S1 O1 17.7(2)
C18 C19 S1 O3 76.75(18)
C14 C19 S1 O3 -106.0(2)
C18 C19 S1 O2 -40.07(17)
C14 C19 S1 O2 137.19(17)
C18 C17 S2 O5 -130.38(19)
C16 C17 S2 O5 48.1(2)
C18 C17 S2 O6 -8.2(2)
C16 C17 S2 O6 170.22(19)
C18 C17 S2 O4 110.11(18)
C16 C17 S2 O4 -71.4(2)
